data_2219815
loop_
_publ_author_name
'Zhai, Cui-Ping'
'Yan, Feng-Mei'
'Zhao, Pei-Zheng'

_publ_section_title
(2,9-Dimethyl-1,10-phenanthroline-\k^2^<i>N</i>,<i>N</i>')(4-hydroxybenzoato-\k^2^<i>O</i>,<i>O</i>')(nitrato-\k<i>O</i>)copper(II)
_journal_coeditor_code CI2692
_journal_issue 11
_journal_name_full 'Acta Crystallographica Section E'
_journal_page_first m1479
_journal_paper_doi 10.1107/S1600536808034788
_journal_volume 64
_journal_year 2008
_chemical_formula_iupac '[Cu (C7 H5 O3) (N O3) (C14 H12 N2)]'
_chemical_formula_moiety 'C21 H17 Cu N3 O6'
_chemical_formula_sum 'C21 H17 Cu N3 O6'
_chemical_formula_weight 470.92
_chemical_name_systematic
;
(2,9-Dimethyl-1,10-phenanthroline-\k^2^<i>N</i>,<i>N</i>')(4-hydroxybenzoato-
\k^2^<i>O</i>,<i>O</i>')(nitrato-\k<i>O</i>)copper(II)
;
_space_group_IT_number 2
_symmetry_cell_setting triclinic
_symmetry_space_group_name_Hall '-P 1'
_symmetry_space_group_name_H-M 'P -1'
_atom_sites_solution_hydrogens geom
_atom_sites_solution_primary direct
_atom_sites_solution_secondary difmap
_audit_creation_method SHELXL-97
_cell_angle_alpha 78.687(14)
_cell_angle_beta 70.409(13)
_cell_angle_gamma 63.740(12)
_cell_formula_units_Z 2
_cell_length_a 9.5940(10)
_cell_length_b 9.8020(10)
_cell_length_c 12.3470(10)
_cell_measurement_reflns_used 3492
_cell_measurement_temperature 291(2)
_cell_measurement_theta_max 26.84
_cell_measurement_theta_min 2.47
_cell_volume 979.4(2)
_computing_cell_refinement 'SAINT (Bruker, 1997)'
_computing_data_collection 'SMART (Bruker, 1997)'
_computing_data_reduction 'SAINT (Bruker, 1997)'
_computing_molecular_graphics 'SHELXTL (Sheldrick, 2008)'
_computing_publication_material 'SHELXTL (Sheldrick, 2008)'
_computing_structure_refinement 'SHELXL97 (Sheldrick, 2008)'
_computing_structure_solution 'SHELXS97 (Sheldrick, 2008)'
_diffrn_ambient_temperature 291(2)
_diffrn_measured_fraction_theta_full 0.990
_diffrn_measured_fraction_theta_max 0.990
_diffrn_measurement_device_type 'Bruker SMART CCD area-detector'
_diffrn_measurement_method '\f and \w'
_diffrn_radiation_monochromator graphite
_diffrn_radiation_source 'fine-focus sealed tube'
_diffrn_radiation_type MoK\a
_diffrn_radiation_wavelength 0.71073
_diffrn_reflns_av_R_equivalents 0.0161
_diffrn_reflns_av_sigmaI/netI 0.0243
_diffrn_reflns_limit_h_max 11
_diffrn_reflns_limit_h_min -11
_diffrn_reflns_limit_k_max 11
_diffrn_reflns_limit_k_min -11
_diffrn_reflns_limit_l_max 14
_diffrn_reflns_limit_l_min -14
_diffrn_reflns_number 7393
_diffrn_reflns_theta_full 25.50
_diffrn_reflns_theta_max 25.50
_diffrn_reflns_theta_min 2.47
_diffrn_standards_number 0
_exptl_absorpt_coefficient_mu 1.161
_exptl_absorpt_correction_T_max 0.8297
_exptl_absorpt_correction_T_min 0.6733
_exptl_absorpt_correction_type multi-scan
_exptl_absorpt_process_details '(SADABS; Bruker, 1997)'
_exptl_crystal_colour green
_exptl_crystal_density_diffrn 1.597
_exptl_crystal_density_method 'not measured'
_exptl_crystal_description Block
_exptl_crystal_F_000 482
_exptl_crystal_size_max 0.37
_exptl_crystal_size_mid 0.30
_exptl_crystal_size_min 0.17
_refine_diff_density_max 0.293
_refine_diff_density_min -0.282
_refine_ls_extinction_method none
_refine_ls_goodness_of_fit_ref 1.025
_refine_ls_hydrogen_treatment constr
_refine_ls_matrix_type full
_refine_ls_number_parameters 283
_refine_ls_number_reflns 3613
_refine_ls_number_restraints 0
_refine_ls_restrained_S_all 1.025
_refine_ls_R_factor_all 0.0376
_refine_ls_R_factor_gt 0.0306
_refine_ls_shift/su_max 0.001
_refine_ls_shift/su_mean 0.000
_refine_ls_structure_factor_coef Fsqd
_refine_ls_weighting_details 'calc w=1/[\s^2^(Fo^2^)+(0.0426P)^2^+0.3425P] where P=(Fo^2^+2Fc^2^)/3'
_refine_ls_weighting_scheme calc
_refine_ls_wR_factor_gt 0.0778
_refine_ls_wR_factor_ref 0.0821
_reflns_number_gt 3129
_reflns_number_total 3613
_reflns_threshold_expression I>2\s(I)
_cod_data_source_file ci2692.cif
_cod_data_source_block I
_cod_depositor_comments
;
The following automatic conversions were performed:
'_symmetry_cell_setting' value 'Triclinic' changed to 'triclinic'
according to '/home/saulius/struct/CIF-dictionaries/cif_core.dic'
dictionary named 'cif_core.dic' version 2.4.1 from 2010-06-29.

Automatic conversion script
Id: cif_fix_enum 1527 2010-12-29 10:47:43Z saulius 

The following automatic conversions were performed:

'_symmetry_cell_setting' value 'Triclinic' changed to 'triclinic'
according to /home/saulius/struct/CIF-dictionaries/cif_core.dic
dictionary named 'cif_core.dic' version 2.4.1 from 2010-06-29.

Automatic conversion script
Id: cif_fix_values 1715 2011-07-08 13:25:40Z adriana 
;
_cod_database_code 2219815
_cod_database_fobs_code 2219815

loop_
_symmetry_equiv_pos_as_xyz
'x, y, z'
'-x, -y, -z'

loop_
_atom_site_type_symbol
_atom_site_label
_atom_site_fract_x
_atom_site_fract_y
_atom_site_fract_z
_atom_site_U_iso_or_equiv
_atom_site_adp_type
_atom_site_calc_flag
_atom_site_refinement_flags
_atom_site_occupancy
Cu Cu1 0.56944(3) 0.10556(3) 0.31286(2) 0.04415(11) Uani d . 1
O O1 0.3621(2) 0.0772(2) 0.38002(17) 0.0671(5) Uani d . 1
O O2 0.4119(2) 0.2318(2) 0.44919(15) 0.0621(5) Uani d . 1
O O3 -0.33023(19) 0.4060(2) 0.72945(16) 0.0582(4) Uani d . 1
H H3 -0.3541 0.4863 0.7561 0.087 Uiso calc R 1
O O4 0.4677(2) 0.3057(2) 0.18943(16) 0.0622(5) Uani d . 1
O O5 0.4474(2) 0.1655(2) 0.08484(18) 0.0701(5) Uani d . 1
O O6 0.3103(3) 0.4068(3) 0.0818(2) 0.1043(9) Uani d . 1
N N1 0.7212(2) -0.0741(2) 0.21653(16) 0.0421(4) Uani d . 1
N N2 0.7676(2) 0.1464(2) 0.28006(16) 0.0422(4) Uani d . 1
N N3 0.4092(2) 0.2916(2) 0.11642(18) 0.0504(5) Uani d . 1
C C1 0.5285(3) -0.1813(3) 0.2297(3) 0.0715(8) Uani d . 1
H H1A 0.5038 -0.2040 0.3114 0.107 Uiso calc R 1
H H1B 0.5249 -0.2569 0.1929 0.107 Uiso calc R 1
H H1C 0.4503 -0.0827 0.2133 0.107 Uiso calc R 1
C C2 0.6932(3) -0.1819(3) 0.1857(2) 0.0510(6) Uani d . 1
C C3 0.8195(4) -0.2957(3) 0.1132(2) 0.0641(7) Uani d . 1
H H3A 0.7983 -0.3690 0.0920 0.077 Uiso calc R 1
C C4 0.9713(3) -0.3004(3) 0.0738(2) 0.0625(7) Uani d . 1
H H4 1.0537 -0.3774 0.0270 0.075 Uiso calc R 1
C C5 1.0041(3) -0.1884(3) 0.10370(19) 0.0496(6) Uani d . 1
C C6 1.1587(3) -0.1807(3) 0.0638(2) 0.0602(7) Uani d . 1
H H6 1.2452 -0.2542 0.0160 0.072 Uiso calc R 1
C C7 1.1814(3) -0.0682(3) 0.0943(2) 0.0598(7) Uani d . 1
H H7 1.2828 -0.0648 0.0666 0.072 Uiso calc R 1
C C8 1.0515(3) 0.0449(3) 0.1683(2) 0.0498(6) Uani d . 1
C C9 1.0668(3) 0.1644(4) 0.2035(2) 0.0643(7) Uani d . 1
H H9 1.1659 0.1724 0.1787 0.077 Uiso calc R 1
C C10 0.9371(3) 0.2677(4) 0.2736(3) 0.0665(7) Uani d . 1
H H10 0.9485 0.3463 0.2964 0.080 Uiso calc R 1
C C11 0.7859(3) 0.2593(3) 0.3126(2) 0.0522(6) Uani d . 1
C C12 0.6441(3) 0.3759(3) 0.3901(3) 0.0737(8) Uani d . 1
H H12A 0.5606 0.4308 0.3523 0.111 Uiso calc R 1
H H12B 0.6781 0.4456 0.4075 0.111 Uiso calc R 1
H H12C 0.6030 0.3258 0.4602 0.111 Uiso calc R 1
C C13 0.8981(2) 0.0411(3) 0.20915(18) 0.0406(5) Uani d . 1
C C14 0.8733(3) -0.0774(2) 0.17599(18) 0.0410(5) Uani d . 1
C C15 0.3136(3) 0.1778(3) 0.4508(2) 0.0473(5) Uani d . 1
C C16 0.1466(3) 0.2347(3) 0.52814(18) 0.0417(5) Uani d . 1
C C17 0.0886(3) 0.3593(3) 0.59319(19) 0.0470(5) Uani d . 1
H H17 0.1576 0.4037 0.5909 0.056 Uiso calc R 1
C C18 -0.0697(3) 0.4184(3) 0.6611(2) 0.0468(5) Uani d . 1
H H18 -0.1069 0.5020 0.7041 0.056 Uiso calc R 1
C C19 -0.1735(3) 0.3527(3) 0.66513(19) 0.0431(5) Uani d . 1
C C20 -0.1163(3) 0.2265(3) 0.6021(2) 0.0496(6) Uani d . 1
H H20 -0.1845 0.1806 0.6060 0.060 Uiso calc R 1
C C21 0.0425(3) 0.1690(3) 0.5334(2) 0.0481(5) Uani d . 1
H H21 0.0798 0.0855 0.4903 0.058 Uiso calc R 1

loop_
_atom_site_aniso_label
_atom_site_aniso_U_11
_atom_site_aniso_U_22
_atom_site_aniso_U_33
_atom_site_aniso_U_12
_atom_site_aniso_U_13
_atom_site_aniso_U_23
Cu1 0.03013(15) 0.04953(18) 0.05171(18) -0.01577(12) -0.00692(11) -0.00997(12)
O1 0.0446(9) 0.0701(12) 0.0827(13) -0.0273(9) 0.0080(9) -0.0326(10)
O2 0.0428(9) 0.0921(14) 0.0585(10) -0.0370(9) 0.0016(8) -0.0242(9)
O3 0.0380(9) 0.0583(11) 0.0737(12) -0.0203(8) -0.0022(8) -0.0164(9)
O4 0.0612(11) 0.0592(11) 0.0719(12) -0.0204(9) -0.0303(10) -0.0054(9)
O5 0.0574(11) 0.0630(12) 0.0845(14) -0.0193(9) -0.0084(10) -0.0260(10)
O6 0.1100(19) 0.0705(14) 0.129(2) 0.0055(13) -0.0824(17) -0.0155(14)
N1 0.0362(9) 0.0428(10) 0.0467(10) -0.0140(8) -0.0142(8) -0.0023(8)
N2 0.0334(9) 0.0479(10) 0.0472(10) -0.0164(8) -0.0136(8) -0.0037(8)
N3 0.0319(10) 0.0550(13) 0.0567(12) -0.0123(9) -0.0060(9) -0.0118(10)
C1 0.0650(17) 0.0609(17) 0.105(2) -0.0342(14) -0.0248(16) -0.0169(16)
C2 0.0521(14) 0.0424(13) 0.0617(15) -0.0162(11) -0.0243(12) -0.0028(11)
C3 0.0733(19) 0.0473(14) 0.0741(18) -0.0150(13) -0.0308(15) -0.0147(13)
C4 0.0585(16) 0.0519(15) 0.0574(16) 0.0012(12) -0.0186(13) -0.0148(12)
C5 0.0440(13) 0.0516(14) 0.0397(12) -0.0069(10) -0.0137(10) -0.0015(10)
C6 0.0371(13) 0.0738(18) 0.0433(14) -0.0045(12) -0.0047(10) -0.0027(12)
C7 0.0319(12) 0.0829(19) 0.0499(14) -0.0182(12) -0.0061(10) 0.0056(13)
C8 0.0356(12) 0.0675(16) 0.0433(13) -0.0215(11) -0.0122(10) 0.0063(11)
C9 0.0444(14) 0.091(2) 0.0704(18) -0.0419(14) -0.0157(13) 0.0026(15)
C10 0.0567(16) 0.0772(19) 0.084(2) -0.0401(15) -0.0211(15) -0.0098(16)
C11 0.0445(13) 0.0579(15) 0.0634(15) -0.0236(11) -0.0204(11) -0.0074(12)
C12 0.0550(16) 0.0690(18) 0.106(2) -0.0223(14) -0.0214(16) -0.0340(17)
C13 0.0326(11) 0.0506(13) 0.0363(11) -0.0159(9) -0.0120(9) 0.0038(9)
C14 0.0344(11) 0.0448(12) 0.0385(11) -0.0107(9) -0.0139(9) 0.0021(9)
C15 0.0407(12) 0.0554(14) 0.0438(13) -0.0203(11) -0.0092(10) -0.0012(11)
C16 0.0388(11) 0.0499(13) 0.0374(11) -0.0214(10) -0.0092(9) 0.0005(10)
C17 0.0432(12) 0.0598(14) 0.0459(13) -0.0306(11) -0.0088(10) -0.0033(11)
C18 0.0475(13) 0.0489(13) 0.0458(13) -0.0230(11) -0.0068(10) -0.0093(10)
C19 0.0355(11) 0.0477(12) 0.0433(12) -0.0172(10) -0.0091(9) 0.0003(10)
C20 0.0418(12) 0.0523(14) 0.0610(15) -0.0259(11) -0.0104(11) -0.0073(11)
C21 0.0455(13) 0.0465(13) 0.0517(14) -0.0198(10) -0.0073(10) -0.0105(10)

loop_
_atom_type_symbol
_atom_type_description
_atom_type_scat_dispersion_real
_atom_type_scat_dispersion_imag
_atom_type_scat_source
C C 0.0033 0.0016 'International Tables Vol C Tables 4.2.6.8 and 6.1.1.4'
H H 0.0000 0.0000 'International Tables Vol C Tables 4.2.6.8 and 6.1.1.4'
N N 0.0061 0.0033 'International Tables Vol C Tables 4.2.6.8 and 6.1.1.4'
O O 0.0106 0.0060 'International Tables Vol C Tables 4.2.6.8 and 6.1.1.4'
Cu Cu 0.3201 1.2651 'International Tables Vol C Tables 4.2.6.8 and 6.1.1.4'

loop_
_geom_angle_atom_site_label_1
_geom_angle_atom_site_label_2
_geom_angle_atom_site_label_3
_geom_angle
O1 Cu1 N1 105.07(10)
O1 Cu1 N2 167.57(8)
N1 Cu1 N2 84.14(10)
O1 Cu1 O2 64.92(9)
N1 Cu1 O2 161.37(8)
N2 Cu1 O2 103.84(9)
O1 Cu1 O4 94.09(10)
N1 Cu1 O4 106.75(12)
N2 Cu1 O4 91.11(10)
O2 Cu1 O4 90.11(12)
O1 Cu1 C15 32.57(9)
N1 Cu1 C15 136.29(9)
N2 Cu1 C15 136.17(10)
O2 Cu1 C15 32.40(8)
O4 Cu1 C15 91.14(10)
C15 O1 Cu1 89.23(15)
C15 O2 Cu1 88.38(16)
C19 O3 H3 109.5
N3 O4 Cu1 121.09(17)
C2 N1 C14 118.7(2)
C2 N1 Cu1 130.40(18)
C14 N1 Cu1 110.83(15)
C11 N2 C13 119.1(2)
C11 N2 Cu1 130.43(16)
C13 N2 Cu1 110.44(16)
O6 N3 O5 121.6(2)
O6 N3 O4 117.7(2)
O5 N3 O4 120.7(2)
C2 C1 H1A 109.5
C2 C1 H1B 109.5
H1A C1 H1B 109.5
C2 C1 H1C 109.5
H1A C1 H1C 109.5
H1B C1 H1C 109.5
N1 C2 C3 120.2(2)
N1 C2 C1 119.6(2)
C3 C2 C1 120.1(2)
C4 C3 C2 121.3(3)
C4 C3 H3A 119.4
C2 C3 H3A 119.4
C3 C4 C5 119.8(2)
C3 C4 H4 120.1
C5 C4 H4 120.1
C14 C5 C4 116.5(2)
C14 C5 C6 119.4(2)
C4 C5 C6 124.1(2)
C7 C6 C5 121.1(2)
C7 C6 H6 119.4
C5 C6 H6 119.4
C6 C7 C8 120.6(2)
C6 C7 H7 119.7
C8 C7 H7 119.7
C13 C8 C9 116.6(2)
C13 C8 C7 119.8(2)
C9 C8 C7 123.6(2)
C10 C9 C8 119.9(2)
C10 C9 H9 120.1
C8 C9 H9 120.1
C9 C10 C11 121.6(3)
C9 C10 H10 119.2
C11 C10 H10 119.2
N2 C11 C10 119.8(2)
N2 C11 C12 119.8(2)
C10 C11 C12 120.3(2)
C11 C12 H12A 109.5
C11 C12 H12B 109.5
H12A C12 H12B 109.5
C11 C12 H12C 109.5
H12A C12 H12C 109.5
H12B C12 H12C 109.5
N2 C13 C8 123.0(2)
N2 C13 C14 117.3(2)
C8 C13 C14 119.7(2)
N1 C14 C5 123.5(2)
N1 C14 C13 117.20(19)
C5 C14 C13 119.3(2)
O2 C15 O1 117.3(2)
O2 C15 C16 121.2(2)
O1 C15 C16 121.4(2)
O2 C15 Cu1 59.23(14)
O1 C15 Cu1 58.19(13)
C16 C15 Cu1 174.09(17)
C21 C16 C17 118.8(2)
C21 C16 C15 120.6(2)
C17 C16 C15 120.5(2)
C18 C17 C16 121.1(2)
C18 C17 H17 119.5
C16 C17 H17 119.5
C17 C18 C19 119.8(2)
C17 C18 H18 120.1
C19 C18 H18 120.1
O3 C19 C20 117.7(2)
O3 C19 C18 122.6(2)
C20 C19 C18 119.7(2)
C21 C20 C19 120.0(2)
C21 C20 H20 120.0
C19 C20 H20 120.0
C20 C21 C16 120.7(2)
C20 C21 H21 119.7
C16 C21 H21 119.7

loop_
_geom_bond_atom_site_label_1
_geom_bond_atom_site_label_2
_geom_bond_distance
_geom_bond_publ_flag
Cu1 O1 2.004(3) y
Cu1 N1 2.007(3) y
Cu1 N2 2.008(3) y
Cu1 O2 2.026(2) y
Cu1 O4 2.292(3) y
Cu1 C15 2.357(3) ?
O1 C15 1.269(3) ?
O2 C15 1.264(3) ?
O3 C19 1.353(3) ?
O3 H3 0.82 ?
O4 N3 1.266(3) ?
O5 N3 1.228(3) ?
O6 N3 1.221(3) ?
N1 C2 1.346(3) ?
N1 C14 1.363(3) ?
N2 C11 1.345(3) ?
N2 C13 1.370(3) ?
C1 C2 1.486(4) ?
C1 H1A 0.96 ?
C1 H1B 0.96 ?
C1 H1C 0.96 ?
C2 C3 1.408(4) ?
C3 C4 1.354(4) ?
C3 H3A 0.93 ?
C4 C5 1.409(4) ?
C4 H4 0.93 ?
C5 C14 1.406(3) ?
C5 C6 1.429(4) ?
C6 C7 1.356(4) ?
C6 H6 0.93 ?
C7 C8 1.425(4) ?
C7 H7 0.93 ?
C8 C13 1.402(4) ?
C8 C9 1.406(4) ?
C9 C10 1.352(4) ?
C9 H9 0.93 ?
C10 C11 1.402(4) ?
C10 H10 0.93 ?
C11 C12 1.501(4) ?
C12 H12A 0.96 ?
C12 H12B 0.96 ?
C12 H12C 0.96 ?
C13 C14 1.438(3) ?
C15 C16 1.478(3) ?
C16 C21 1.387(3) ?
C16 C17 1.390(3) ?
C17 C18 1.380(3) ?
C17 H17 0.93 ?
C18 C19 1.390(3) ?
C18 H18 0.93 ?
C19 C20 1.388(4) ?
C20 C21 1.386(3) ?
C20 H20 0.93 ?
C21 H21 0.93 ?

loop_
_geom_hbond_atom_site_label_D
_geom_hbond_atom_site_label_H
_geom_hbond_atom_site_label_A
_geom_hbond_site_symmetry_A
_geom_hbond_distance_DH
_geom_hbond_distance_HA
_geom_hbond_distance_DA
_geom_hbond_angle_DHA
O3 H3 O4 2_566 0.82 1.97 2.767(4) 164

loop_
_geom_torsion_atom_site_label_1
_geom_torsion_atom_site_label_2
_geom_torsion_atom_site_label_3
_geom_torsion_atom_site_label_4
_geom_torsion
N1 Cu1 O1 C15 165.73(15)
N2 Cu1 O1 C15 28.8(4)
O2 Cu1 O1 C15 2.50(14)
O4 Cu1 O1 C15 -85.71(18)
O1 Cu1 O2 C15 -2.51(14)
N1 Cu1 O2 C15 -63.2(3)
N2 Cu1 O2 C15 -176.87(14)
O4 Cu1 O2 C15 91.96(17)
O1 Cu1 O4 N3 -57.54(18)
N1 Cu1 O4 N3 49.54(19)
N2 Cu1 O4 N3 133.76(17)
O2 Cu1 O4 N3 -122.40(18)
C15 Cu1 O4 N3 -90.02(19)
O1 Cu1 N1 C2 9.1(2)
N2 Cu1 N1 C2 -179.4(2)
O2 Cu1 N1 C2 64.0(3)
O4 Cu1 N1 C2 -90.0(2)
C15 Cu1 N1 C2 20.2(3)
O1 Cu1 N1 C14 -173.18(14)
N2 Cu1 N1 C14 -1.68(14)
O2 Cu1 N1 C14 -118.3(2)
O4 Cu1 N1 C14 87.72(16)
C15 Cu1 N1 C14 -162.11(14)
O1 Cu1 N2 C11 -42.2(5)
N1 Cu1 N2 C11 179.3(2)
O2 Cu1 N2 C11 -17.8(2)
O4 Cu1 N2 C11 72.6(2)
C15 Cu1 N2 C11 -20.2(3)
O1 Cu1 N2 C13 140.6(3)
N1 Cu1 N2 C13 2.12(14)
O2 Cu1 N2 C13 165.01(14)
O4 Cu1 N2 C13 -104.60(17)
C15 Cu1 N2 C13 162.59(14)
Cu1 O4 N3 O6 155.5(2)
Cu1 O4 N3 O5 -22.2(3)
C14 N1 C2 C3 0.2(3)
Cu1 N1 C2 C3 177.79(18)
C14 N1 C2 C1 179.5(2)
Cu1 N1 C2 C1 -3.0(3)
N1 C2 C3 C4 0.5(4)
C1 C2 C3 C4 -178.7(3)
C2 C3 C4 C5 -1.1(4)
C3 C4 C5 C14 0.9(4)
C3 C4 C5 C6 -178.0(2)
C14 C5 C6 C7 -0.1(4)
C4 C5 C6 C7 178.8(2)
C5 C6 C7 C8 0.7(4)
C6 C7 C8 C13 -0.6(4)
C6 C7 C8 C9 179.8(2)
C13 C8 C9 C10 0.1(4)
C7 C8 C9 C10 179.7(3)
C8 C9 C10 C11 0.0(4)
C13 N2 C11 C10 0.2(4)
Cu1 N2 C11 C10 -176.80(19)
C13 N2 C11 C12 179.9(2)
Cu1 N2 C11 C12 3.0(4)
C9 C10 C11 N2 -0.1(4)
C9 C10 C11 C12 -179.9(3)
C11 N2 C13 C8 0.0(3)
Cu1 N2 C13 C8 177.49(17)
C11 N2 C13 C14 -179.8(2)
Cu1 N2 C13 C14 -2.2(2)
C9 C8 C13 N2 -0.1(3)
C7 C8 C13 N2 -179.7(2)
C9 C8 C13 C14 179.6(2)
C7 C8 C13 C14 0.0(3)
C2 N1 C14 C5 -0.4(3)
Cu1 N1 C14 C5 -178.41(17)
C2 N1 C14 C13 178.98(19)
Cu1 N1 C14 C13 1.0(2)
C4 C5 C14 N1 -0.2(3)
C6 C5 C14 N1 178.8(2)
C4 C5 C14 C13 -179.5(2)
C6 C5 C14 C13 -0.5(3)
N2 C13 C14 N1 0.9(3)
C8 C13 C14 N1 -178.84(19)
N2 C13 C14 C5 -179.72(19)
C8 C13 C14 C5 0.6(3)
Cu1 O2 C15 O1 4.0(2)
Cu1 O2 C15 C16 -173.1(2)
Cu1 O1 C15 O2 -4.1(2)
Cu1 O1 C15 C16 173.1(2)
O1 Cu1 C15 O2 175.8(2)
N1 Cu1 C15 O2 155.62(14)
N2 Cu1 C15 O2 4.4(2)
O4 Cu1 C15 O2 -88.41(18)
N1 Cu1 C15 O1 -20.2(2)
N2 Cu1 C15 O1 -171.39(14)
O2 Cu1 C15 O1 -175.8(2)
O4 Cu1 C15 O1 95.81(18)
O2 C15 C16 C21 -176.7(2)
O1 C15 C16 C21 6.3(4)
O2 C15 C16 C17 6.2(3)
O1 C15 C16 C17 -170.8(2)
C21 C16 C17 C18 -0.6(3)
C15 C16 C17 C18 176.6(2)
C16 C17 C18 C19 0.1(4)
C17 C18 C19 O3 -179.5(2)
C17 C18 C19 C20 1.0(3)
O3 C19 C20 C21 178.9(2)
C18 C19 C20 C21 -1.6(4)
C19 C20 C21 C16 1.1(4)
C17 C16 C21 C20 0.0(4)
C15 C16 C21 C20 -177.2(2)
